data_4104446
loop_
_publ_author_name
'Norbert Grzegorzek'
'Mi\/losz Pawlicki'
'Ludmi\/la Szterenberg'
'Lechos\/law Latos-Gra\.zy\'nski'

_publ_section_title
;
 Organocopper(II) Complex of 21-Diphenylphosphoryl-Carbaporpholactone
 Hybrid: A Side-On Coordination Mode of Copper(II)
;
_journal_name_full 'Journal of the American Chemical Society'
_journal_page_first 7224
_journal_page_last 7225
_journal_paper_doi 10.1021/ja902310n
_journal_volume 131
_journal_year 2009
_chemical_formula_moiety C
_chemical_formula_sum 'C60 H44 Cl4 Cu N3 O3 P'
_chemical_formula_weight 1091.29
_chemical_name_systematic
; 
5,20-diphenyl-10,15-ditolyl-2-oksa-3-okso-21
-diphenylphosphoryloporhyrinato copper(II)
dichloromathane disolvate 
;
_space_group_IT_number 2
_symmetry_cell_setting triclinic
_symmetry_space_group_name_Hall '-P 1'
_symmetry_space_group_name_H-M 'P -1'
_atom_sites_solution_hydrogens geom
_atom_sites_solution_primary direct
_atom_sites_solution_secondary difmap
_audit_creation_method SHELXL-97
_cell_angle_alpha 68.08(3)
_cell_angle_beta 76.48(3)
_cell_angle_gamma 76.01(3)
_cell_formula_units_Z 2
_cell_length_a 10.934(2)
_cell_length_b 14.085(3)
_cell_length_c 18.360(4)
_cell_measurement_temperature 100(2)
_cell_volume 2512.8(11)
_computing_cell_refinement 'CrysAlis RED (Oxford Diffraction,Poland Sp. z o.o)'
_computing_data_collection 'CrysAlis CCD (Oxford Diffraction,Poland Sp. z o.o)'
_computing_data_reduction 'CrysAlis RED (Oxford Diffraction,Poland Sp. z o.o)'
_computing_molecular_graphics 'SHELXTL-NT V5.1, Bruker AXS 1999'
_computing_publication_material 'SHELXL-97 (Sheldrick, 1997)'
_computing_structure_refinement 'SHELXL-97 (Sheldrick, 1997)'
_computing_structure_solution 'SHELXS-97 (Sheldrick, 1990)'
_diffrn_ambient_temperature 100(2)
_diffrn_measured_fraction_theta_full 0.996
_diffrn_measured_fraction_theta_max 0.611
_diffrn_measurement_device_type 'Kuma KM4CCD'
_diffrn_measurement_method '\w scan'
_diffrn_radiation_monochromator graphite
_diffrn_radiation_source 'fine-focus sealed tube'
_diffrn_radiation_type MoK\a
_diffrn_radiation_wavelength 0.71073
_diffrn_reflns_av_R_equivalents 0.0358
_diffrn_reflns_av_sigmaI/netI 0.0746
_diffrn_reflns_limit_h_max 17
_diffrn_reflns_limit_h_min -14
_diffrn_reflns_limit_k_max 19
_diffrn_reflns_limit_k_min -22
_diffrn_reflns_limit_l_max 29
_diffrn_reflns_limit_l_min -22
_diffrn_reflns_number 30638
_diffrn_reflns_theta_full 26.50
_diffrn_reflns_theta_max 36.75
_diffrn_reflns_theta_min 3.28
_diffrn_standards_number 0
_exptl_absorpt_coefficient_mu 0.730
_exptl_absorpt_correction_type none
_exptl_crystal_colour 'dark green'
_exptl_crystal_density_diffrn 1.442
_exptl_crystal_description 'irregular block'
_exptl_crystal_F_000 1122
_exptl_crystal_size_max 0.53
_exptl_crystal_size_mid 0.22
_exptl_crystal_size_min 0.11
_refine_diff_density_max 0.989
_refine_diff_density_min -0.802
_refine_diff_density_rms 0.075
_refine_ls_extinction_method none
_refine_ls_goodness_of_fit_ref 1.054
_refine_ls_hydrogen_treatment constr
_refine_ls_matrix_type full
_refine_ls_number_parameters 659
_refine_ls_number_reflns 15363
_refine_ls_number_restraints 0
_refine_ls_restrained_S_all 1.054
_refine_ls_R_factor_all 0.0961
_refine_ls_R_factor_gt 0.0552
_refine_ls_shift/su_max 0.002
_refine_ls_shift/su_mean 0.000
_refine_ls_structure_factor_coef Fsqd
_refine_ls_weighting_details 'calc w=1/[\s^2^(Fo^2^)+(0.0536P)^2^+0.0000P] where P=(Fo^2^+2Fc^2^)/3'
_refine_ls_weighting_scheme calc
_refine_ls_wR_factor_gt 0.1109
_refine_ls_wR_factor_ref 0.1225
_reflns_number_gt 10172
_reflns_number_total 15363
_reflns_threshold_expression >2sigma(I)
_cod_data_source_file ja902310n_si_001.cif
_cod_data_source_block mjp_cu
_cod_original_cell_volume 2512.9(9)
_cod_database_code 4104446

loop_
_symmetry_equiv_pos_as_xyz
'x, y, z'
'-x, -y, -z'

loop_
_atom_site_label
_atom_site_type_symbol
_atom_site_fract_x
_atom_site_fract_y
_atom_site_fract_z
_atom_site_U_iso_or_equiv
_atom_site_adp_type
_atom_site_occupancy
_atom_site_symmetry_multiplicity
_atom_site_calc_flag
_atom_site_refinement_flags
_atom_site_disorder_assembly
_atom_site_disorder_group
Cu1 Cu 0.09720(2) 1.21428(2) 0.311026(16) 0.01504(7) Uani 1 1 d . . .
P1 P 0.31804(5) 1.28511(4) 0.23019(4) 0.01643(12) Uani 1 1 d . . .
O1 O 0.23363(15) 1.32745(13) 0.29154(10) 0.0233(4) Uani 1 1 d . . .
N23 N -0.04644(16) 1.26436(14) 0.38347(11) 0.0155(4) Uani 1 1 d . A .
N22 N 0.18433(16) 1.11373(14) 0.40057(11) 0.0160(4) Uani 1 1 d . A .
N24 N 0.01333(16) 1.30121(14) 0.21638(11) 0.0160(4) Uani 1 1 d . A .
C1 C 0.2387(2) 1.17221(17) 0.15433(13) 0.0174(4) Uani 1 1 d . A .
C2 C 0.30751(19) 1.08431(15) 0.13571(12) 0.0277(4) Uani 0.40 1 d P . .
O2 O 0.30751(19) 1.08431(15) 0.13571(12) 0.0277(4) Uani 0.60 1 d P . .
C3 C 0.37717(19) 1.02041(16) 0.20138(14) 0.0292(5) Uani 0.60 1 d P A .
O3 O 0.37717(19) 1.02041(16) 0.20138(14) 0.0292(5) Uani 0.40 1 d P A .
C4 C 0.34385(19) 1.07115(17) 0.25824(14) 0.0176(5) Uani 1 1 d . . .
C5 C 0.37561(19) 1.02151(17) 0.33323(14) 0.0185(5) Uani 1 1 d . A .
C50 C 0.4830(2) 0.93209(17) 0.34909(14) 0.0183(5) Uani 1 1 d . . .
C51 C 0.4700(2) 0.84068(18) 0.41351(15) 0.0229(5) Uani 1 1 d . A .
H51 H 0.3892 0.8323 0.4460 0.027 Uiso 1 1 calc R . .
C52 C 0.5751(2) 0.76141(19) 0.43054(16) 0.0269(6) Uani 1 1 d . . .
H52 H 0.5658 0.6998 0.4749 0.032 Uiso 1 1 calc R A .
C53 C 0.6933(2) 0.77261(19) 0.38260(16) 0.0275(6) Uani 1 1 d . A .
H53 H 0.7652 0.7192 0.3945 0.033 Uiso 1 1 calc R . .
C54 C 0.7057(2) 0.86204(19) 0.31745(15) 0.0252(5) Uani 1 1 d . . .
H54 H 0.7861 0.8694 0.2841 0.030 Uiso 1 1 calc R A .
C55 C 0.6017(2) 0.94096(18) 0.30050(14) 0.0199(5) Uani 1 1 d . A .
H55 H 0.6113 1.0017 0.2554 0.024 Uiso 1 1 calc R . .
C6 C 0.30342(19) 1.05220(16) 0.39870(13) 0.0160(4) Uani 1 1 d . . .
C7 C 0.3412(2) 1.01435(17) 0.47547(14) 0.0191(5) Uani 1 1 d . A .
H7 H 0.4197 0.9714 0.4893 0.023 Uiso 1 1 calc R . .
C8 C 0.2456(2) 1.05063(17) 0.52465(14) 0.0197(5) Uani 1 1 d . . .
H8 H 0.2440 1.0386 0.5793 0.024 Uiso 1 1 calc R A .
C9 C 0.14639(19) 1.11106(16) 0.47846(13) 0.0153(4) Uani 1 1 d . A .
C10 C 0.02782(19) 1.15791(16) 0.51051(13) 0.0159(4) Uani 1 1 d . . .
C100 C -0.00073(19) 1.13217(17) 0.59824(13) 0.0170(4) Uani 1 1 d . A .
C101 C -0.0052(2) 1.02967(18) 0.64781(14) 0.0202(5) Uani 1 1 d . . .
H101 H 0.0101 0.9765 0.6251 0.024 Uiso 1 1 calc R A .
C102 C -0.0317(2) 1.00444(18) 0.72988(14) 0.0208(5) Uani 1 1 d . A .
H102 H -0.0335 0.9341 0.7625 0.025 Uiso 1 1 calc R . .
C103 C -0.05557(19) 1.08021(18) 0.76533(14) 0.0201(5) Uani 1 1 d . . .
C104 C -0.05061(19) 1.18261(18) 0.71535(14) 0.0193(5) Uani 1 1 d . A .
H104 H -0.0658 1.2358 0.7380 0.023 Uiso 1 1 calc R . .
C105 C -0.02405(19) 1.20816(17) 0.63358(14) 0.0183(5) Uani 1 1 d . . .
H105 H -0.0217 1.2785 0.6010 0.022 Uiso 1 1 calc R A .
C106 C -0.0865(3) 1.0547(2) 0.85365(15) 0.0305(6) Uani 1 1 d . A .
H10A H -0.1000 1.1184 0.8666 0.046 Uiso 0.50 1 calc PR . .
H10B H -0.0154 1.0054 0.8783 0.046 Uiso 0.50 1 calc PR . .
H10C H -0.1642 1.0238 0.8738 0.046 Uiso 0.50 1 calc PR . .
H10D H -0.0864 0.9800 0.8793 0.046 Uiso 0.50 1 calc PR . .
H10E H -0.1710 1.0930 0.8675 0.046 Uiso 0.50 1 calc PR . .
H10F H -0.0222 1.0746 0.8720 0.046 Uiso 0.50 1 calc PR . .
C11 C -0.06368(19) 1.22792(17) 0.46498(13) 0.0155(4) Uani 1 1 d . A .
C12 C -0.18436(19) 1.27752(17) 0.49633(14) 0.0183(5) Uani 1 1 d . . .
H12 H -0.2195 1.2652 0.5509 0.022 Uiso 1 1 calc R A .
C13 C -0.23863(19) 1.34572(18) 0.43267(13) 0.0193(5) Uani 1 1 d . A .
H13 H -0.3192 1.3900 0.4344 0.023 Uiso 1 1 calc R . .
C14 C -0.15175(19) 1.33840(17) 0.36257(13) 0.0170(5) Uani 1 1 d . . .
C15 C -0.17029(19) 1.39759(17) 0.28402(13) 0.0163(4) Uani 1 1 d . A .
C150 C -0.28894(19) 1.47748(17) 0.27275(13) 0.0172(5) Uani 1 1 d . . .
C151 C -0.3808(2) 1.46745(18) 0.23599(14) 0.0214(5) Uani 1 1 d . A .
H151 H -0.3650 1.4126 0.2150 0.026 Uiso 1 1 calc R . .
C152 C -0.4957(2) 1.53725(19) 0.22983(15) 0.0249(5) Uani 1 1 d . . .
H152 H -0.5580 1.5285 0.2055 0.030 Uiso 1 1 calc R A .
C153 C -0.5204(2) 1.6190(2) 0.25857(15) 0.0258(5) Uani 1 1 d . A .
C154 C -0.4271(2) 1.6296(2) 0.29426(15) 0.0268(6) Uani 1 1 d . . .
H154 H -0.4418 1.6857 0.3137 0.032 Uiso 1 1 calc R A .
C155 C -0.3135(2) 1.55965(19) 0.30181(14) 0.0225(5) Uani 1 1 d . A .
H155 H -0.2519 1.5678 0.3270 0.027 Uiso 1 1 calc R . .
C156 C -0.6458(2) 1.6932(2) 0.25398(19) 0.0398(7) Uani 1 1 d . . .
H15A H -0.6455 1.7456 0.2771 0.060 Uiso 0.50 1 calc PR A .
H15B H -0.7157 1.6547 0.2836 0.060 Uiso 0.50 1 calc PR . .
H15C H -0.6577 1.7275 0.1982 0.060 Uiso 0.50 1 calc PR . .
H15D H -0.7005 1.6729 0.2289 0.060 Uiso 0.50 1 calc PR . .
H15E H -0.6302 1.7638 0.2223 0.060 Uiso 0.50 1 calc PR . .
H15F H -0.6882 1.6911 0.3077 0.060 Uiso 0.50 1 calc PR . .
C16 C -0.08929(19) 1.38162(16) 0.21684(13) 0.0159(4) Uani 1 1 d . . .
C17 C -0.1083(2) 1.44216(18) 0.13638(13) 0.0188(5) Uani 1 1 d . A .
H17 H -0.1692 1.5036 0.1201 0.023 Uiso 1 1 calc R . .
C18 C -0.0237(2) 1.39555(17) 0.08845(14) 0.0191(5) Uani 1 1 d . . .
H18 H -0.0159 1.4166 0.0322 0.023 Uiso 1 1 calc R A .
C19 C 0.05219(19) 1.30825(17) 0.13815(13) 0.0168(4) Uani 1 1 d . A .
C20 C 0.1492(2) 1.23796(17) 0.10840(13) 0.0172(4) Uani 1 1 d . . .
C200 C 0.1468(2) 1.23538(17) 0.02832(14) 0.0208(5) Uani 1 1 d . A .
C201 C 0.0342(2) 1.2293(2) 0.00836(16) 0.0302(6) Uani 1 1 d . . .
H201 H -0.0412 1.2249 0.0468 0.036 Uiso 1 1 calc R A .
C202 C 0.0307(3) 1.2297(2) -0.06643(18) 0.0407(7) Uani 1 1 d . A .
H202 H -0.0467 1.2250 -0.0789 0.049 Uiso 1 1 calc R . .
C203 C 0.1392(3) 1.2368(2) -0.12313(17) 0.0424(8) Uani 1 1 d . . .
H203 H 0.1363 1.2387 -0.1750 0.051 Uiso 1 1 calc R A .
C204 C 0.2518(3) 1.2412(2) -0.10409(17) 0.0408(7) Uani 1 1 d . A .
H204 H 0.3271 1.2447 -0.1426 0.049 Uiso 1 1 calc R . .
C205 C 0.2558(2) 1.2405(2) -0.02920(15) 0.0298(6) Uani 1 1 d . . .
H205 H 0.3341 1.2436 -0.0168 0.036 Uiso 1 1 calc R A .
C21 C 0.26669(19) 1.17182(17) 0.22711(13) 0.0158(4) Uani 1 1 d . A .
C300 C 0.3209(2) 1.38241(17) 0.13248(15) 0.0209(5) Uani 1 1 d . . .
C301 C 0.3850(2) 1.3647(2) 0.06321(15) 0.0273(6) Uani 1 1 d . . .
H301 H 0.4310 1.2975 0.0653 0.033 Uiso 1 1 calc R . .
C302 C 0.3828(3) 1.4444(2) -0.00952(17) 0.0379(7) Uani 1 1 d . . .
H302 H 0.4266 1.4317 -0.0571 0.046 Uiso 1 1 calc R . .
C303 C 0.3166(3) 1.5420(2) -0.0123(2) 0.0462(9) Uani 1 1 d . . .
H303 H 0.3148 1.5967 -0.0620 0.055 Uiso 1 1 calc R . .
C304 C 0.2532(3) 1.5607(2) 0.0563(2) 0.0447(8) Uani 1 1 d . . .
H304 H 0.2087 1.6284 0.0537 0.054 Uiso 1 1 calc R . .
C305 C 0.2535(2) 1.48131(19) 0.12939(18) 0.0320(6) Uani 1 1 d . . .
H305 H 0.2084 1.4941 0.1766 0.038 Uiso 1 1 calc R . .
C400 C 0.4792(2) 1.24405(17) 0.25237(14) 0.0179(5) Uani 1 1 d . . .
C401 C 0.4943(2) 1.23466(18) 0.32805(14) 0.0223(5) Uani 1 1 d . . .
H401 H 0.4220 1.2481 0.3654 0.027 Uiso 1 1 calc R . .
C402 C 0.6155(2) 1.20560(19) 0.34874(16) 0.0280(6) Uani 1 1 d . . .
H402 H 0.6256 1.1995 0.4004 0.034 Uiso 1 1 calc R . .
C403 C 0.7210(2) 1.18558(19) 0.29556(17) 0.0307(6) Uani 1 1 d . . .
H403 H 0.8034 1.1659 0.3105 0.037 Uiso 1 1 calc R . .
C404 C 0.7072(2) 1.19409(18) 0.22006(17) 0.0275(6) Uani 1 1 d . . .
H404 H 0.7801 1.1803 0.1832 0.033 Uiso 1 1 calc R . .
C405 C 0.5860(2) 1.22296(18) 0.19853(15) 0.0223(5) Uani 1 1 d . . .
H405 H 0.5761 1.2283 0.1470 0.027 Uiso 1 1 calc R . .
O11 O 0.4347(2) 0.9425(2) 0.18705(16) 0.0246(8) Uani 0.613(4) 1 d P A 1
O111 O 0.3481(4) 1.0433(3) 0.0881(3) 0.0238(12) Uani 0.387(4) 1 d P A 2
C050 C 0.9087(3) 0.5553(2) 0.59532(18) 0.0392(7) Uani 1 1 d . . .
H05A H 0.9800 0.5863 0.5563 0.047 Uiso 1 1 calc R . .
H05B H 0.8535 0.6095 0.6161 0.047 Uiso 1 1 calc R . .
Cl1 Cl 0.97047(7) 0.45139(6) 0.67404(5) 0.04335(19) Uani 1 1 d . . .
Cl2 Cl 0.81907(8) 0.51430(6) 0.54708(5) 0.0493(2) Uani 1 1 d . . .
C051 C 0.6673(3) 1.0373(3) 0.0351(3) 0.0726(13) Uani 1 1 d . . .
H05C H 0.5973 1.0058 0.0751 0.087 Uiso 1 1 calc R . .
H05D H 0.7042 0.9938 0.0010 0.087 Uiso 1 1 calc R . .
Cl3 Cl 0.78254(12) 1.04287(9) 0.08204(8) 0.0867(3) Uani 1 1 d . . .
Cl4 Cl 0.60628(13) 1.16655(13) -0.02440(9) 0.1245(6) Uani 1 1 d . . .

loop_
_atom_site_aniso_label
_atom_site_aniso_U_11
_atom_site_aniso_U_22
_atom_site_aniso_U_33
_atom_site_aniso_U_23
_atom_site_aniso_U_13
_atom_site_aniso_U_12
Cu1 0.01138(11) 0.01665(14) 0.01671(15) -0.00611(11) -0.00180(10) -0.00131(9)
P1 0.0126(2) 0.0158(3) 0.0203(3) -0.0064(2) -0.0008(2) -0.00282(19)
O1 0.0191(8) 0.0243(9) 0.0298(10) -0.0157(8) 0.0029(7) -0.0054(6)
N23 0.0133(8) 0.0179(9) 0.0165(10) -0.0067(8) -0.0038(7) -0.0016(6)
N22 0.0114(8) 0.0157(9) 0.0203(10) -0.0070(8) -0.0015(7) -0.0010(6)
N24 0.0146(8) 0.0166(9) 0.0167(10) -0.0060(8) -0.0016(7) -0.0029(6)
C1 0.0191(10) 0.0167(11) 0.0166(12) -0.0073(10) 0.0029(9) -0.0063(8)
C2 0.0362(11) 0.0248(11) 0.0232(11) -0.0124(9) 0.0060(9) -0.0107(8)
O2 0.0362(11) 0.0248(11) 0.0232(11) -0.0124(9) 0.0060(9) -0.0107(8)
C3 0.0211(10) 0.0193(11) 0.0388(14) -0.0078(10) 0.0089(9) -0.0046(8)
O3 0.0211(10) 0.0193(11) 0.0388(14) -0.0078(10) 0.0089(9) -0.0046(8)
C4 0.0118(9) 0.0157(11) 0.0247(13) -0.0083(10) 0.0002(9) -0.0020(7)
C5 0.0136(9) 0.0146(11) 0.0265(13) -0.0055(10) -0.0032(9) -0.0032(7)
C50 0.0159(10) 0.0182(11) 0.0234(12) -0.0108(10) -0.0045(9) -0.0006(8)
C51 0.0195(10) 0.0190(12) 0.0296(14) -0.0096(11) -0.0031(10) -0.0010(8)
C52 0.0296(12) 0.0167(12) 0.0334(15) -0.0067(11) -0.0108(11) 0.0009(9)
C53 0.0222(11) 0.0243(13) 0.0410(16) -0.0185(12) -0.0136(11) 0.0072(9)
C54 0.0149(10) 0.0299(13) 0.0340(15) -0.0190(12) -0.0032(10) 0.0027(9)
C55 0.0173(10) 0.0199(11) 0.0230(13) -0.0086(10) -0.0032(9) -0.0020(8)
C6 0.0131(9) 0.0140(10) 0.0211(12) -0.0052(9) -0.0034(8) -0.0033(7)
C7 0.0141(9) 0.0171(11) 0.0253(13) -0.0056(10) -0.0058(9) -0.0010(8)
C8 0.0182(10) 0.0199(12) 0.0199(12) -0.0056(10) -0.0051(9) -0.0011(8)
C9 0.0130(9) 0.0152(10) 0.0172(11) -0.0052(9) -0.0023(8) -0.0022(7)
C10 0.0151(9) 0.0134(10) 0.0196(12) -0.0053(9) -0.0029(8) -0.0037(7)
C100 0.0126(9) 0.0208(11) 0.0179(12) -0.0071(10) -0.0025(8) -0.0025(8)
C101 0.0195(10) 0.0204(12) 0.0228(13) -0.0095(10) -0.0028(9) -0.0044(8)
C102 0.0201(10) 0.0175(11) 0.0217(13) -0.0024(10) -0.0004(9) -0.0074(8)
C103 0.0131(9) 0.0266(12) 0.0197(12) -0.0078(10) -0.0019(9) -0.0026(8)
C104 0.0149(9) 0.0217(12) 0.0238(13) -0.0119(10) -0.0046(9) 0.0007(8)
C105 0.0145(9) 0.0171(11) 0.0222(12) -0.0054(10) -0.0053(9) -0.0004(8)
C106 0.0375(14) 0.0326(15) 0.0209(14) -0.0083(12) -0.0023(11) -0.0087(11)
C11 0.0130(9) 0.0175(11) 0.0177(12) -0.0069(9) -0.0020(8) -0.0045(7)
C12 0.0121(9) 0.0236(12) 0.0176(12) -0.0066(10) -0.0007(8) -0.0020(8)
C13 0.0122(9) 0.0242(12) 0.0197(12) -0.0074(10) -0.0020(8) -0.0001(8)
C14 0.0127(9) 0.0195(11) 0.0206(12) -0.0092(10) -0.0042(8) -0.0003(7)
C15 0.0152(9) 0.0171(11) 0.0190(12) -0.0079(9) -0.0056(8) -0.0011(7)
C150 0.0139(9) 0.0184(11) 0.0160(12) -0.0035(9) -0.0021(8) -0.0008(8)
C151 0.0175(10) 0.0235(12) 0.0227(13) -0.0064(10) -0.0062(9) -0.0017(8)
C152 0.0156(10) 0.0319(13) 0.0257(13) -0.0073(11) -0.0086(10) -0.0003(9)
C153 0.0154(10) 0.0285(13) 0.0273(14) -0.0070(11) -0.0033(10) 0.0038(9)
C154 0.0237(11) 0.0265(13) 0.0294(14) -0.0137(12) -0.0043(10) 0.0043(9)
C155 0.0192(10) 0.0266(13) 0.0220(13) -0.0107(11) -0.0048(9) 0.0012(9)
C156 0.0271(13) 0.0384(16) 0.0483(18) -0.0165(15) -0.0117(13) 0.0128(11)
C16 0.0155(9) 0.0148(10) 0.0187(12) -0.0061(9) -0.0041(8) -0.0030(7)
C17 0.0185(10) 0.0196(11) 0.0191(12) -0.0061(10) -0.0053(9) -0.0034(8)
C18 0.0228(11) 0.0191(11) 0.0162(12) -0.0042(10) -0.0051(9) -0.0059(8)
C19 0.0153(10) 0.0182(11) 0.0185(12) -0.0066(10) -0.0023(9) -0.0056(8)
C20 0.0182(10) 0.0188(11) 0.0146(11) -0.0049(9) -0.0003(8) -0.0063(8)
C200 0.0260(11) 0.0172(11) 0.0183(12) -0.0061(10) -0.0043(10) -0.0011(9)
C201 0.0316(13) 0.0337(15) 0.0321(15) -0.0188(13) -0.0067(11) -0.0037(11)
C202 0.0426(16) 0.0527(19) 0.0413(18) -0.0324(16) -0.0169(14) 0.0026(14)
C203 0.0572(19) 0.0472(19) 0.0261(16) -0.0204(15) -0.0139(14) 0.0050(15)
C204 0.0479(17) 0.0472(18) 0.0230(15) -0.0154(14) 0.0019(13) -0.0019(14)
C205 0.0306(13) 0.0336(15) 0.0226(14) -0.0099(12) -0.0012(11) -0.0033(10)
C21 0.0119(9) 0.0173(11) 0.0175(12) -0.0061(9) -0.0008(8) -0.0023(7)
C300 0.0168(10) 0.0182(11) 0.0285(14) -0.0024(10) -0.0099(10) -0.0070(8)
C301 0.0228(11) 0.0323(14) 0.0256(14) -0.0027(12) -0.0060(10) -0.0119(10)
C302 0.0364(15) 0.0515(19) 0.0231(14) 0.0043(14) -0.0087(12) -0.0256(13)
C303 0.0493(18) 0.0437(18) 0.0419(19) 0.0158(15) -0.0288(16) -0.0289(15)
C304 0.0472(17) 0.0198(14) 0.067(2) 0.0015(15) -0.0370(17) -0.0037(12)
C305 0.0287(13) 0.0236(13) 0.0451(17) -0.0062(12) -0.0177(12) -0.0040(10)
C400 0.0160(10) 0.0148(11) 0.0227(12) -0.0045(10) -0.0034(9) -0.0050(8)
C401 0.0259(11) 0.0210(12) 0.0199(13) -0.0034(10) -0.0059(10) -0.0072(9)
C402 0.0344(13) 0.0220(13) 0.0286(14) -0.0005(11) -0.0155(12) -0.0093(10)
C403 0.0251(12) 0.0184(12) 0.0490(18) -0.0041(12) -0.0195(12) -0.0030(9)
C404 0.0146(10) 0.0210(12) 0.0442(16) -0.0096(12) -0.0044(10) -0.0004(8)
C405 0.0203(10) 0.0203(12) 0.0269(14) -0.0085(11) -0.0044(10) -0.0033(8)
O11 0.0270(14) 0.0196(15) 0.0260(17) -0.0110(13) -0.0053(12) 0.0043(11)
O111 0.024(2) 0.029(3) 0.022(3) -0.016(2) -0.0026(18) 0.0017(17)
C050 0.0527(18) 0.0247(14) 0.0392(18) -0.0166(14) 0.0076(14) -0.0094(12)
Cl1 0.0405(4) 0.0345(4) 0.0593(5) -0.0182(4) -0.0118(4) -0.0064(3)
Cl2 0.0562(5) 0.0446(5) 0.0483(5) -0.0178(4) -0.0126(4) -0.0030(4)
C051 0.053(2) 0.068(3) 0.097(3) -0.049(3) 0.041(2) -0.0277(19)
Cl3 0.0999(9) 0.0756(8) 0.0922(9) -0.0342(7) -0.0142(7) -0.0204(6)
Cl4 0.0836(8) 0.1501(14) 0.1162(11) -0.0705(11) -0.0140(8) 0.0629(9)

loop_
_atom_type_symbol
_atom_type_description
_atom_type_scat_dispersion_real
_atom_type_scat_dispersion_imag
_atom_type_scat_source
C C 0.0033 0.0016 'International Tables Vol C Tables 4.2.6.8 and 6.1.1.4'
H H 0.0000 0.0000 'International Tables Vol C Tables 4.2.6.8 and 6.1.1.4'
N N 0.0061 0.0033 'International Tables Vol C Tables 4.2.6.8 and 6.1.1.4'
O O 0.0106 0.0060 'International Tables Vol C Tables 4.2.6.8 and 6.1.1.4'
P P 0.1023 0.0942 'International Tables Vol C Tables 4.2.6.8 and 6.1.1.4'
Cl Cl 0.1484 0.1585 'International Tables Vol C Tables 4.2.6.8 and 6.1.1.4'
Cu Cu 0.3201 1.2651 'International Tables Vol C Tables 4.2.6.8 and 6.1.1.4'

loop_
_geom_angle_atom_site_label_1
_geom_angle_atom_site_label_2
_geom_angle_atom_site_label_3
_geom_angle
N23 Cu1 N22 92.71(8)
N23 Cu1 N24 91.82(8)
N22 Cu1 N24 173.23(8)
N23 Cu1 C21 174.40(8)
N22 Cu1 C21 88.40(8)
N24 Cu1 C21 87.58(8)
N23 Cu1 O1 99.44(7)
N22 Cu1 O1 88.85(7)
N24 Cu1 O1 95.38(7)
C21 Cu1 O1 75.08(7)
N23 Cu1 P1 132.32(6)
N22 Cu1 P1 91.64(6)
N24 Cu1 P1 89.03(6)
C21 Cu1 P1 42.13(6)
O1 Cu1 P1 33.21(4)
O1 P1 C300 110.92(11)
O1 P1 C400 109.62(10)
C300 P1 C400 108.37(11)
O1 P1 C21 112.31(10)
C300 P1 C21 108.02(11)
C400 P1 C21 107.46(10)
O1 P1 Cu1 58.29(7)
C300 P1 Cu1 120.08(8)
C400 P1 Cu1 131.32(8)
C21 P1 Cu1 54.53(7)
P1 O1 Cu1 88.49(8)
C11 N23 C14 106.24(18)
C11 N23 Cu1 126.59(14)
C14 N23 Cu1 127.10(15)
C6 N22 C9 105.36(17)
C6 N22 Cu1 129.48(16)
C9 N22 Cu1 123.64(13)
C19 N24 C16 105.72(17)
C19 N24 Cu1 129.68(14)
C16 N24 Cu1 123.81(15)
C20 C1 C2 118.9(2)
C20 C1 C21 129.8(2)
C2 C1 C21 110.91(19)
O111 C2 C1 148.7(3)
O111 C2 C3 103.4(3)
C1 C2 C3 106.85(18)
O11 C3 C4 145.2(2)
O11 C3 C2 107.6(2)
C4 C3 C2 107.03(17)
C5 C4 C3 120.87(19)
C5 C4 C21 128.9(2)
C3 C4 C21 109.98(19)
C4 C5 C6 120.65(19)
C4 C5 C50 121.2(2)
C6 C5 C50 118.1(2)
C51 C50 C55 118.7(2)
C51 C50 C5 121.8(2)
C55 C50 C5 119.5(2)
C50 C51 C52 120.5(2)
C53 C52 C51 120.0(2)
C54 C53 C52 119.6(2)
C53 C54 C55 120.5(2)
C54 C55 C50 120.7(2)
N22 C6 C5 126.27(19)
N22 C6 C7 109.98(19)
C5 C6 C7 123.52(18)
C8 C7 C6 107.69(18)
C7 C8 C9 106.7(2)
N22 C9 C10 126.38(18)
N22 C9 C8 110.17(18)
C10 C9 C8 123.4(2)
C11 C10 C9 124.3(2)
C11 C10 C100 118.28(19)
C9 C10 C100 117.42(18)
C105 C100 C101 118.0(2)
C105 C100 C10 121.8(2)
C101 C100 C10 120.2(2)
C102 C101 C100 120.8(2)
C101 C102 C103 121.3(2)
C102 C103 C104 117.6(2)
C102 C103 C106 122.0(2)
C104 C103 C106 120.4(2)
C105 C104 C103 121.4(2)
C104 C105 C100 120.9(2)
N23 C11 C10 124.5(2)
N23 C11 C12 110.10(18)
C10 C11 C12 125.2(2)
C13 C12 C11 106.6(2)
C12 C13 C14 107.31(18)
N23 C14 C15 124.7(2)
N23 C14 C13 109.74(19)
C15 C14 C13 125.57(18)
C16 C15 C14 123.99(19)
C16 C15 C150 118.70(19)
C14 C15 C150 117.2(2)
C151 C150 C155 118.58(19)
C151 C150 C15 119.8(2)
C155 C150 C15 121.55(19)
C150 C151 C152 120.5(2)
C153 C152 C151 121.0(2)
C152 C153 C154 118.1(2)
C152 C153 C156 121.3(2)
C154 C153 C156 120.5(2)
C155 C154 C153 121.2(2)
C154 C155 C150 120.5(2)
N24 C16 C15 126.37(19)
N24 C16 C17 109.4(2)
C15 C16 C17 124.00(19)
C18 C17 C16 107.29(19)
C17 C18 C19 107.2(2)
N24 C19 C20 126.45(19)
N24 C19 C18 110.26(19)
C20 C19 C18 123.2(2)
C1 C20 C19 120.2(2)
C1 C20 C200 121.8(2)
C19 C20 C200 118.02(18)
C205 C200 C201 117.9(2)
C205 C200 C20 121.4(2)
C201 C200 C20 120.8(2)
C202 C201 C200 121.0(3)
C203 C202 C201 120.3(3)
C204 C203 C202 119.6(3)
C203 C204 C205 120.3(3)
C204 C205 C200 121.0(3)
C1 C21 C4 104.49(19)
C1 C21 P1 120.26(16)
C4 C21 P1 117.49(15)
C1 C21 Cu1 115.11(14)
C4 C21 Cu1 115.81(16)
P1 C21 Cu1 83.35(9)
C301 C300 C305 119.8(2)
C301 C300 P1 124.33(18)
C305 C300 P1 115.9(2)
C300 C301 C302 120.5(3)
C303 C302 C301 119.6(3)
C304 C303 C302 120.4(3)
C303 C304 C305 120.6(3)
C304 C305 C300 119.1(3)
C401 C400 C405 119.5(2)
C401 C400 P1 116.48(18)
C405 C400 P1 123.99(17)
C402 C401 C400 119.7(2)
C403 C402 C401 120.9(2)
C402 C403 C404 120.0(2)
C403 C404 C405 119.7(2)
C400 C405 C404 120.1(2)
Cl1 C050 Cl2 111.51(15)
Cl3 C051 Cl4 109.0(2)

loop_
_geom_bond_atom_site_label_1
_geom_bond_atom_site_label_2
_geom_bond_distance
Cu1 N23 1.9802(19)
Cu1 N22 1.9895(19)
Cu1 N24 1.9934(19)
Cu1 C21 2.232(2)
Cu1 O1 2.3170(18)
Cu1 P1 2.7225(11)
P1 O1 1.4918(18)
P1 C300 1.805(2)
P1 C400 1.809(2)
P1 C21 1.839(2)
N23 C11 1.371(3)
N23 C14 1.374(3)
N22 C6 1.380(3)
N22 C9 1.381(3)
N24 C19 1.372(3)
N24 C16 1.389(3)
C1 C20 1.375(3)
C1 C2 1.400(3)
C1 C21 1.437(3)
C2 O111 1.168(4)
C2 C3 1.460(3)
C3 O11 1.214(3)
C3 C4 1.409(3)
C4 C5 1.376(3)
C4 C21 1.446(3)
C5 C6 1.426(3)
C5 C50 1.490(3)
C50 C51 1.396(3)
C50 C55 1.397(3)
C51 C52 1.397(3)
C52 C53 1.390(4)
C53 C54 1.385(4)
C54 C55 1.386(3)
C6 C7 1.431(3)
C7 C8 1.347(3)
C8 C9 1.437(3)
C9 C10 1.408(3)
C10 C11 1.404(3)
C10 C100 1.486(3)
C100 C105 1.393(3)
C100 C101 1.396(3)
C101 C102 1.388(3)
C102 C103 1.391(3)
C103 C104 1.397(3)
C103 C106 1.497(3)
C104 C105 1.382(3)
C11 C12 1.435(3)
C12 C13 1.361(3)
C13 C14 1.432(3)
C14 C15 1.405(3)
C15 C16 1.399(3)
C15 C150 1.496(3)
C150 C151 1.393(3)
C150 C155 1.393(3)
C151 C152 1.394(3)
C152 C153 1.384(4)
C153 C154 1.397(3)
C153 C156 1.508(3)
C154 C155 1.385(3)
C16 C17 1.439(3)
C17 C18 1.348(3)
C18 C19 1.434(3)
C19 C20 1.424(3)
C20 C200 1.491(3)
C200 C205 1.391(3)
C200 C201 1.394(3)
C201 C202 1.381(4)
C202 C203 1.380(4)
C203 C204 1.376(4)
C204 C205 1.382(4)
C300 C301 1.381(4)
C300 C305 1.397(3)
C301 C302 1.388(4)
C302 C303 1.378(4)
C303 C304 1.374(5)
C304 C305 1.390(4)
C400 C401 1.391(3)
C400 C405 1.393(3)
C401 C402 1.387(3)
C402 C403 1.373(4)
C403 C404 1.387(4)
C404 C405 1.394(3)
C050 Cl1 1.757(3)
C050 Cl2 1.772(3)
C051 Cl3 1.715(5)
C051 Cl4 1.795(5)
